data_1560855
loop_
_publ_author_name
'Keil, Philip M.'
'Szilv\'asi, Tibor'
'Hadlington, Terrance J.'

_publ_section_title
;
 Reversible metathesis of ammonia in an acyclic germylene--Ni0 complex
;
_journal_issue 15
_journal_name_full 'Chemical Science'
_journal_page_first 5582
_journal_page_last 5590
_journal_paper_doi 10.1039/D1SC00450F
_journal_volume 12
_journal_year 2021
_chemical_formula_moiety 'C73 H69 Br0.19 Cl0.81 Ge N Ni P3 Si'
_chemical_formula_sum 'C73 H69 Br0.19 Cl0.81 Ge N Ni P3 Si'
_chemical_formula_weight 1256.49
_space_group_crystal_system triclinic
_space_group_IT_number 2
_space_group_name_Hall '-P 1'
_space_group_name_H-M_alt 'P -1'
_atom_sites_solution_hydrogens geom
_audit_creation_method SHELXL-2018/3
_audit_update_record
;
2021-01-19 deposited with the CCDC.	2021-03-05 downloaded from the CCDC.
;
_cell_angle_alpha 75.40(3)
_cell_angle_beta 89.00(3)
_cell_angle_gamma 70.90(3)
_cell_formula_units_Z 2
_cell_length_a 12.160(2)
_cell_length_b 13.520(3)
_cell_length_c 20.800(4)
_cell_measurement_reflns_used 2000
_cell_measurement_temperature 150(2)
_cell_measurement_theta_max 32.5
_cell_measurement_theta_min 1.92
_cell_volume 3119.1(13)
_computing_structure_refinement 'SHELXL-2018/3 (Sheldrick, 2018)'
_diffrn_ambient_temperature 150(2)
_diffrn_detector Pilatus300K
_diffrn_detector_area_resol_mean 5.81
_diffrn_measured_fraction_theta_full 0.993
_diffrn_measured_fraction_theta_max 0.993
_diffrn_measurement_device_type 'STOE StadiVari'
_diffrn_measurement_method '\w scans'
_diffrn_radiation_collimation '0.6 mm diameter'
_diffrn_radiation_monochromator 'Graded multilayer mirror'
_diffrn_radiation_type 'Mo K\a'
_diffrn_radiation_wavelength 0.71073
_diffrn_reflns_av_R_equivalents 0.0301
_diffrn_reflns_av_unetI/netI 0.0412
_diffrn_reflns_Laue_measured_fraction_full 0.993
_diffrn_reflns_Laue_measured_fraction_max 0.993
_diffrn_reflns_limit_h_max 14
_diffrn_reflns_limit_h_min -14
_diffrn_reflns_limit_k_max 16
_diffrn_reflns_limit_k_min -16
_diffrn_reflns_limit_l_max 25
_diffrn_reflns_limit_l_min -25
_diffrn_reflns_number 31898
_diffrn_reflns_point_group_measured_fraction_full 0.993
_diffrn_reflns_point_group_measured_fraction_max 0.993
_diffrn_reflns_theta_full 25.242
_diffrn_reflns_theta_max 25.999
_diffrn_reflns_theta_min 2.783
_diffrn_source 'Genix 3D HF Mo'
_diffrn_source_current 1.000
_diffrn_source_power 0.050
_diffrn_source_voltage 50
_exptl_absorpt_coefficient_mu 1.080
_exptl_absorpt_correction_T_max 1.000
_exptl_absorpt_correction_T_min 0.789
_exptl_absorpt_correction_type empirical
_exptl_absorpt_process_details 'STOE X-AREA 1.76'
_exptl_crystal_colour red-brown
_exptl_crystal_density_diffrn 1.338
_exptl_crystal_description block
_exptl_crystal_F_000 1307
_exptl_crystal_size_max 0.22
_exptl_crystal_size_mid 0.19
_exptl_crystal_size_min 0.12
_refine_diff_density_max 0.543
_refine_diff_density_min -0.294
_refine_diff_density_rms 0.059
_refine_ls_extinction_method none
_refine_ls_goodness_of_fit_ref 1.011
_refine_ls_hydrogen_treatment constr
_refine_ls_matrix_type full
_refine_ls_number_parameters 739
_refine_ls_number_reflns 12162
_refine_ls_number_restraints 0
_refine_ls_restrained_S_all 1.011
_refine_ls_R_factor_all 0.0516
_refine_ls_R_factor_gt 0.0336
_refine_ls_shift/su_max 0.001
_refine_ls_shift/su_mean 0.000
_refine_ls_structure_factor_coef Fsqd
_refine_ls_weighting_details 'w=1/[\s^2^(Fo^2^)+(0.0444P)^2^+0.7884P] where P=(Fo^2^+2Fc^2^)/3'
_refine_ls_weighting_scheme calc
_refine_ls_wR_factor_gt 0.0771
_refine_ls_wR_factor_ref 0.0834
_reflns_Friedel_coverage 0.000
_reflns_number_gt 9600
_reflns_number_total 12162
_reflns_threshold_expression 'I > 2\s(I)'
_cod_data_source_file d1sc00450f2.cif
_cod_data_source_block compound_4a
_cod_depositor_comments 'Adding full bibliography for 1560843--1560857.cif.'
_cod_database_code 1560855
_shelx_shelxl_version_number 2018/3
_shelx_space_group_comment
;
The symmetry employed for this shelxl refinement is uniquely defined
by the following loop, which should always be used as a source of
symmetry information in preference to the above space-group names.
They are only intended as comments.
;

loop_
_space_group_symop_operation_xyz
'x, y, z'
'-x, -y, -z'

loop_
_atom_site_label
_atom_site_type_symbol
_atom_site_fract_x
_atom_site_fract_y
_atom_site_fract_z
_atom_site_U_iso_or_equiv
_atom_site_adp_type
_atom_site_occupancy
_atom_site_site_symmetry_order
_atom_site_calc_flag
_atom_site_refinement_flags_posn
_atom_site_refinement_flags_adp
_atom_site_refinement_flags_occupancy
_atom_site_disorder_assembly
_atom_site_disorder_group
Ge1 Ge 0.70982(2) 0.44101(2) 0.31176(2) 0.01950(7) Uani 1 1 d . . . . .
Ni1 Ni 0.65390(2) 0.59173(2) 0.23184(2) 0.01763(7) Uani 1 1 d . . . . .
P1 P 0.79831(5) 0.54635(4) 0.16781(3) 0.01865(12) Uani 1 1 d . . . . .
P2 P 0.66479(5) 0.72648(4) 0.27013(3) 0.01973(13) Uani 1 1 d . . . . .
Si1 Si 0.95043(5) 0.31131(5) 0.26872(3) 0.01901(13) Uani 1 1 d . . . . .
P3 P 0.46838(5) 0.62323(4) 0.20622(3) 0.02000(13) Uani 1 1 d . . . . .
N1 N 0.84475(16) 0.31917(14) 0.32704(9) 0.0199(4) Uani 1 1 d . . . . .
C32 C 0.8509(2) 0.65437(17) 0.11727(11) 0.0219(5) Uani 1 1 d . . . . .
C18 C 0.8384(2) 0.22217(19) 0.18695(11) 0.0272(5) Uani 1 1 d . . . . .
H18 H 0.766975 0.266383 0.198964 0.033 Uiso 1 1 calc R U . . .
C1 C 0.86768(19) 0.24076(17) 0.39215(10) 0.0201(5) Uani 1 1 d . . . . .
C50 C 0.6333(2) 0.72885(18) 0.35660(11) 0.0225(5) Uani 1 1 d . . . . .
C25 C 0.93517(19) 0.45208(17) 0.21609(11) 0.0201(5) Uani 1 1 d . . . . .
H25A H 0.956173 0.490420 0.246142 0.024 Uiso 1 1 calc R U . . .
H25B H 0.996256 0.443004 0.183885 0.024 Uiso 1 1 calc R U . . .
C19 C 1.1025(2) 0.25067(18) 0.31115(11) 0.0220(5) Uani 1 1 d . . . . .
C55 C 0.5782(2) 0.65999(19) 0.39360(11) 0.0262(5) Uani 1 1 d . . . . .
H55 H 0.556657 0.612245 0.373851 0.031 Uiso 1 1 calc R U . . .
C2 C 0.9247(2) 0.25917(18) 0.44422(11) 0.0233(5) Uani 1 1 d . . . . .
C62 C 0.3767(2) 0.66185(19) 0.27289(11) 0.0252(5) Uani 1 1 d . . . . .
C10 C 0.7645(2) 0.12797(19) 0.34943(12) 0.0299(6) Uani 1 1 d . . . . .
H10 H 0.750627 0.190128 0.308922 0.036 Uiso 1 1 calc R U . . .
C44 C 0.5740(2) 0.86346(18) 0.22207(11) 0.0232(5) Uani 1 1 d . . . . .
C14 C 1.0474(2) 0.15564(19) 0.19414(12) 0.0300(5) Uani 1 1 d . . . . .
H14 H 1.120577 0.153578 0.210868 0.036 Uiso 1 1 calc R U . . .
C68 C 0.4173(2) 0.51396(18) 0.19233(11) 0.0227(5) Uani 1 1 d . . . . .
C38 C 0.8114(2) 0.73888(19) 0.27216(11) 0.0238(5) Uani 1 1 d . . . . .
C26 C 0.7877(2) 0.48047(17) 0.10173(11) 0.0241(5) Uani 1 1 d . . . . .
C7 C 0.9655(2) 0.35682(19) 0.43569(12) 0.0274(5) Uani 1 1 d . . . . .
H7 H 0.964629 0.389778 0.386840 0.033 Uiso 1 1 calc R U . . .
C51 C 0.6652(2) 0.7983(2) 0.38678(12) 0.0295(5) Uani 1 1 d . . . . .
H51 H 0.704319 0.844703 0.362525 0.035 Uiso 1 1 calc R U . . .
C13 C 0.9447(2) 0.22177(17) 0.21320(11) 0.0233(5) Uani 1 1 d . . . . .
C20 C 1.1429(2) 0.14109(19) 0.34786(11) 0.0271(5) Uani 1 1 d . . . . .
H20 H 1.092126 0.099696 0.351822 0.033 Uiso 1 1 calc R U . . .
C6 C 0.8253(2) 0.15213(18) 0.40359(11) 0.0241(5) Uani 1 1 d . . . . .
C3 C 0.9389(2) 0.18784(19) 0.50709(12) 0.0309(6) Uani 1 1 d . . . . .
H3 H 0.977788 0.198578 0.542651 0.037 Uiso 1 1 calc R U . . .
C9 C 0.8806(2) 0.4427(2) 0.46555(13) 0.0345(6) Uani 1 1 d . . . . .
H9A H 0.801561 0.462379 0.445345 0.052 Uiso 1 1 calc R U . . .
H9B H 0.904342 0.507183 0.456606 0.052 Uiso 1 1 calc R U . . .
H9C H 0.881512 0.413268 0.513769 0.052 Uiso 1 1 calc R U . . .
C31 C 0.6833(2) 0.46798(18) 0.08595(12) 0.0283(5) Uani 1 1 d . . . . .
H31 H 0.616415 0.495076 0.108887 0.034 Uiso 1 1 calc R U . . .
C45 C 0.5706(2) 0.8848(2) 0.15298(12) 0.0322(6) Uani 1 1 d . . . . .
H45 H 0.617854 0.831332 0.132760 0.039 Uiso 1 1 calc R U . . .
C39 C 0.8995(2) 0.6498(2) 0.31156(12) 0.0290(5) Uani 1 1 d . . . . .
H39 H 0.881436 0.587681 0.335067 0.035 Uiso 1 1 calc R U . . .
C36 C 0.9788(2) 0.76252(19) 0.09868(12) 0.0295(6) Uani 1 1 d . . . . .
H36 H 1.044713 0.776367 0.113162 0.035 Uiso 1 1 calc R U . . .
C37 C 0.9465(2) 0.67709(18) 0.13715(11) 0.0246(5) Uani 1 1 d . . . . .
H37 H 0.990609 0.633703 0.177652 0.029 Uiso 1 1 calc R U . . .
C23 C 1.2942(2) 0.2588(2) 0.33649(12) 0.0337(6) Uani 1 1 d . . . . .
H23 H 1.346060 0.299126 0.332070 0.040 Uiso 1 1 calc R U . . .
C61 C 0.2836(2) 0.80408(18) 0.12419(12) 0.0271(5) Uani 1 1 d . . . . .
H61 H 0.237483 0.801842 0.161527 0.033 Uiso 1 1 calc R U . . .
C5 C 0.8420(2) 0.08353(19) 0.46784(12) 0.0314(6) Uani 1 1 d . . . . .
H5 H 0.814635 0.023517 0.476507 0.038 Uiso 1 1 calc R U . . .
C48 C 0.4326(2) 1.0424(2) 0.21019(14) 0.0390(6) Uani 1 1 d . . . . .
H48 H 0.385534 1.096636 0.229948 0.047 Uiso 1 1 calc R U . . .
C57 C 0.4616(2) 0.73597(19) 0.07425(12) 0.0287(5) Uani 1 1 d . . . . .
H57 H 0.539151 0.687100 0.077339 0.034 Uiso 1 1 calc R U . . .
C43 C 0.8395(2) 0.82956(19) 0.23857(12) 0.0295(6) Uani 1 1 d . . . . .
H43 H 0.780802 0.891025 0.211760 0.035 Uiso 1 1 calc R U . . .
C53 C 0.5843(2) 0.7300(2) 0.48792(13) 0.0380(6) Uani 1 1 d . . . . .
H53 H 0.567017 0.730730 0.532546 0.046 Uiso 1 1 calc R U . . .
C17 C 0.8361(2) 0.1594(2) 0.14399(12) 0.0343(6) Uani 1 1 d . . . . .
H17 H 0.763462 0.161201 0.126643 0.041 Uiso 1 1 calc R U . . .
C52 C 0.6398(2) 0.7993(2) 0.45190(12) 0.0354(6) Uani 1 1 d . . . . .
H52 H 0.660201 0.847282 0.471919 0.043 Uiso 1 1 calc R U . . .
C24 C 1.1811(2) 0.3080(2) 0.30690(12) 0.0287(5) Uani 1 1 d . . . . .
H24 H 1.156465 0.382354 0.283184 0.034 Uiso 1 1 calc R U . . .
C56 C 0.3970(2) 0.73105(17) 0.13019(11) 0.0227(5) Uani 1 1 d . . . . .
C41 C 1.0399(2) 0.7417(2) 0.28256(14) 0.0386(6) Uani 1 1 d . . . . .
H41 H 1.117474 0.742519 0.285599 0.046 Uiso 1 1 calc R U . . .
C33 C 0.7880(2) 0.7200(2) 0.05713(12) 0.0322(6) Uani 1 1 d . . . . .
H33 H 0.722810 0.705727 0.042106 0.039 Uiso 1 1 calc R U . . .
C49 C 0.5039(2) 0.94364(19) 0.25045(12) 0.0292(5) Uani 1 1 d . . . . .
H49 H 0.504776 0.930706 0.297533 0.035 Uiso 1 1 calc R U . . .
C42 C 0.9533(2) 0.8305(2) 0.24411(14) 0.0365(6) Uani 1 1 d . . . . .
H42 H 0.971448 0.892943 0.221220 0.044 Uiso 1 1 calc R U . . .
C35 C 0.9164(2) 0.82646(19) 0.04029(13) 0.0330(6) Uani 1 1 d . . . . .
H35 H 0.938756 0.884497 0.014326 0.040 Uiso 1 1 calc R U . . .
C58 C 0.4150(2) 0.8107(2) 0.01427(13) 0.0352(6) Uani 1 1 d . . . . .
H58 H 0.459850 0.811946 -0.023594 0.042 Uiso 1 1 calc R U . . .
C69 C 0.3020(2) 0.53594(19) 0.16983(12) 0.0290(5) Uani 1 1 d . . . . .
H69 H 0.247502 0.606881 0.164039 0.035 Uiso 1 1 calc R U . . .
C60 C 0.2373(2) 0.88010(19) 0.06417(13) 0.0339(6) Uani 1 1 d . . . . .
H60 H 0.160152 0.929725 0.060827 0.041 Uiso 1 1 calc R U . . .
C28 C 0.8769(3) 0.3908(2) 0.01794(13) 0.0409(7) Uani 1 1 d . . . . .
H28 H 0.943103 0.364449 -0.005624 0.049 Uiso 1 1 calc R U . . .
C59 C 0.3030(2) 0.88382(19) 0.00943(13) 0.0346(6) Uani 1 1 d . . . . .
H59 H 0.271423 0.936316 -0.031433 0.041 Uiso 1 1 calc R U . . .
C67 C 0.3559(2) 0.5803(2) 0.32333(12) 0.0304(6) Uani 1 1 d . . . . .
H67 H 0.374013 0.509311 0.317588 0.037 Uiso 1 1 calc R U . . .
C21 C 1.2548(2) 0.0922(2) 0.37832(12) 0.0317(6) Uani 1 1 d . . . . .
H21 H 1.279348 0.018414 0.403280 0.038 Uiso 1 1 calc R U . . .
C27 C 0.8848(2) 0.4427(2) 0.06609(12) 0.0325(6) Uani 1 1 d . . . . .
H27 H 0.956080 0.452796 0.075124 0.039 Uiso 1 1 calc R U . . .
C63 C 0.3455(2) 0.7669(2) 0.28133(13) 0.0304(6) Uani 1 1 d . . . . .
H63 H 0.357802 0.823358 0.247389 0.037 Uiso 1 1 calc R U . . .
C72 C 0.4572(2) 0.3273(2) 0.18867(14) 0.0383(6) Uani 1 1 d . . . . .
H72 H 0.510383 0.255490 0.195731 0.046 Uiso 1 1 calc R U . . .
C12 C 0.8411(3) 0.0258(2) 0.33099(14) 0.0396(7) Uani 1 1 d . . . . .
H12A H 0.916688 0.033301 0.318667 0.059 Uiso 1 1 calc R U . . .
H12B H 0.802678 0.015783 0.293256 0.059 Uiso 1 1 calc R U . . .
H12C H 0.853090 -0.037208 0.369215 0.059 Uiso 1 1 calc R U . . .
C34 C 0.8196(2) 0.8060(2) 0.01907(13) 0.0390(7) Uani 1 1 d . . . . .
H34 H 0.775451 0.850508 -0.021211 0.047 Uiso 1 1 calc R U . . .
C70 C 0.2658(2) 0.4556(2) 0.15575(13) 0.0353(6) Uani 1 1 d . . . . .
H70 H 0.187340 0.472328 0.139817 0.042 Uiso 1 1 calc R U . . .
C16 C 0.9396(3) 0.0939(2) 0.12631(13) 0.0383(7) Uani 1 1 d . . . . .
H16 H 0.938259 0.050103 0.097289 0.046 Uiso 1 1 calc R U . . .
C64 C 0.2965(2) 0.7889(2) 0.33910(15) 0.0415(7) Uani 1 1 d . . . . .
H64 H 0.273996 0.860556 0.344168 0.050 Uiso 1 1 calc R U . . .
C65 C 0.2803(2) 0.7062(3) 0.38968(14) 0.0445(7) Uani 1 1 d . . . . .
H65 H 0.249606 0.721068 0.429838 0.053 Uiso 1 1 calc R U . . .
C30 C 0.6751(3) 0.4161(2) 0.03679(13) 0.0375(6) Uani 1 1 d . . . . .
H30 H 0.603290 0.408032 0.026394 0.045 Uiso 1 1 calc R U . . .
C29 C 0.7719(3) 0.3769(2) 0.00371(13) 0.0437(7) Uani 1 1 d . . . . .
H29 H 0.767393 0.340120 -0.028999 0.052 Uiso 1 1 calc R U . . .
C73 C 0.4941(2) 0.40837(19) 0.20238(12) 0.0299(6) Uani 1 1 d . . . . .
H73 H 0.572406 0.390995 0.218721 0.036 Uiso 1 1 calc R U . . .
C40 C 1.0128(2) 0.6508(2) 0.31686(13) 0.0355(6) Uani 1 1 d . . . . .
H40 H 1.071722 0.589668 0.343785 0.043 Uiso 1 1 calc R U . . .
C22 C 1.3312(2) 0.1506(2) 0.37248(12) 0.0340(6) Uani 1 1 d . . . . .
H22 H 1.408233 0.116870 0.392939 0.041 Uiso 1 1 calc R U . . .
C71 C 0.3430(3) 0.3521(2) 0.16481(13) 0.0383(7) Uani 1 1 d . . . . .
H71 H 0.318217 0.297616 0.154733 0.046 Uiso 1 1 calc R U . . .
C54 C 0.5546(2) 0.6604(2) 0.45899(12) 0.0343(6) Uani 1 1 d . . . . .
H54 H 0.517661 0.612452 0.483913 0.041 Uiso 1 1 calc R U . . .
C15 C 1.0444(3) 0.0929(2) 0.15119(13) 0.0398(7) Uani 1 1 d . . . . .
H15 H 1.115459 0.048726 0.138734 0.048 Uiso 1 1 calc R U . . .
C4 C 0.8973(2) 0.1011(2) 0.51880(12) 0.0352(6) Uani 1 1 d . . . . .
H4 H 0.907076 0.053787 0.562231 0.042 Uiso 1 1 calc R U . . .
C46 C 0.4992(3) 0.9832(2) 0.11332(13) 0.0434(7) Uani 1 1 d . . . . .
H46 H 0.498032 0.996489 0.066211 0.052 Uiso 1 1 calc R U . . .
C8 C 1.0898(2) 0.3258(2) 0.46569(13) 0.0374(6) Uani 1 1 d . . . . .
H8A H 1.090276 0.306575 0.514399 0.056 Uiso 1 1 calc R U . . .
H8B H 1.118124 0.387288 0.450634 0.056 Uiso 1 1 calc R U . . .
H8C H 1.140747 0.263574 0.451286 0.056 Uiso 1 1 calc R U . . .
C11 C 0.6456(3) 0.1172(2) 0.36825(15) 0.0460(7) Uani 1 1 d . . . . .
H11A H 0.656760 0.054709 0.406697 0.069 Uiso 1 1 calc R U . . .
H11B H 0.607576 0.106886 0.330491 0.069 Uiso 1 1 calc R U . . .
H11C H 0.596520 0.183222 0.379573 0.069 Uiso 1 1 calc R U . . .
C66 C 0.3088(2) 0.6025(2) 0.38161(13) 0.0391(7) Uani 1 1 d . . . . .
H66 H 0.296340 0.546531 0.415833 0.047 Uiso 1 1 calc R U . . .
C47 C 0.4299(3) 1.0620(2) 0.14157(14) 0.0431(7) Uani 1 1 d . . . . .
H47 H 0.380772 1.129101 0.114143 0.052 Uiso 1 1 calc R U . . .
Cl1 Cl 0.60516(19) 0.37755(17) 0.39620(11) 0.0287(3) Uani 0.809(2) 1 d . . P A 1
Br1 Br 0.6192(4) 0.3853(4) 0.4043(2) 0.0263(9) Uiso 0.191(2) 1 d . . P A 2

loop_
_atom_site_aniso_label
_atom_site_aniso_U_11
_atom_site_aniso_U_22
_atom_site_aniso_U_33
_atom_site_aniso_U_23
_atom_site_aniso_U_13
_atom_site_aniso_U_12
Ge1 0.02120(13) 0.01830(12) 0.01792(12) -0.00297(9) 0.00386(9) -0.00661(10)
Ni1 0.01898(15) 0.01688(14) 0.01714(14) -0.00447(11) 0.00285(11) -0.00617(11)
P1 0.0206(3) 0.0179(3) 0.0164(3) -0.0033(2) 0.0036(2) -0.0059(2)
P2 0.0223(3) 0.0193(3) 0.0189(3) -0.0058(2) 0.0033(2) -0.0080(2)
Si1 0.0215(3) 0.0177(3) 0.0171(3) -0.0030(2) 0.0027(2) -0.0066(2)
P3 0.0198(3) 0.0189(3) 0.0217(3) -0.0057(2) 0.0025(2) -0.0067(2)
N1 0.0224(10) 0.0172(9) 0.0182(9) -0.0024(7) 0.0014(8) -0.0057(8)
C32 0.0240(12) 0.0182(11) 0.0208(11) -0.0044(9) 0.0088(9) -0.0043(9)
C18 0.0311(14) 0.0244(12) 0.0245(12) -0.0032(10) 0.0020(10) -0.0097(10)
C1 0.0205(12) 0.0183(11) 0.0173(11) -0.0013(9) 0.0028(9) -0.0034(9)
C50 0.0235(12) 0.0245(12) 0.0196(11) -0.0068(9) 0.0019(9) -0.0074(10)
C25 0.0208(12) 0.0194(11) 0.0189(11) -0.0033(9) 0.0044(9) -0.0065(9)
C19 0.0225(12) 0.0238(11) 0.0181(11) -0.0047(9) 0.0040(9) -0.0063(10)
C55 0.0267(13) 0.0301(13) 0.0232(12) -0.0083(10) 0.0025(10) -0.0106(10)
C2 0.0228(12) 0.0216(11) 0.0216(12) -0.0042(9) 0.0034(9) -0.0034(9)
C62 0.0184(12) 0.0328(13) 0.0257(12) -0.0116(10) 0.0032(10) -0.0074(10)
C10 0.0364(15) 0.0255(12) 0.0313(13) -0.0050(10) 0.0042(11) -0.0166(11)
C44 0.0275(13) 0.0200(11) 0.0245(12) -0.0065(9) 0.0017(10) -0.0104(10)
C14 0.0315(14) 0.0290(13) 0.0280(13) -0.0078(10) 0.0028(11) -0.0077(11)
C68 0.0275(13) 0.0228(11) 0.0200(11) -0.0064(9) 0.0037(9) -0.0106(10)
C38 0.0259(13) 0.0277(12) 0.0238(12) -0.0121(10) 0.0073(10) -0.0129(10)
C26 0.0325(13) 0.0189(11) 0.0177(11) -0.0030(9) 0.0002(10) -0.0055(10)
C7 0.0341(14) 0.0292(13) 0.0220(12) -0.0087(10) 0.0036(10) -0.0131(11)
C51 0.0341(14) 0.0312(13) 0.0270(13) -0.0095(11) 0.0048(11) -0.0146(11)
C13 0.0305(13) 0.0181(11) 0.0185(11) -0.0027(9) 0.0026(10) -0.0062(10)
C20 0.0280(13) 0.0278(12) 0.0246(12) -0.0025(10) 0.0001(10) -0.0111(11)
C6 0.0244(12) 0.0198(11) 0.0257(12) -0.0035(10) 0.0062(10) -0.0063(10)
C3 0.0357(15) 0.0294(13) 0.0225(12) -0.0055(10) 0.0008(11) -0.0052(11)
C9 0.0438(16) 0.0309(13) 0.0318(14) -0.0125(11) 0.0045(12) -0.0134(12)
C31 0.0341(14) 0.0224(12) 0.0245(12) -0.0050(10) -0.0007(11) -0.0049(11)
C45 0.0470(16) 0.0244(12) 0.0258(13) -0.0093(10) 0.0037(12) -0.0105(12)
C39 0.0314(14) 0.0334(13) 0.0255(12) -0.0058(11) 0.0025(10) -0.0166(11)
C36 0.0303(14) 0.0282(13) 0.0328(14) -0.0079(11) 0.0104(11) -0.0138(11)
C37 0.0305(13) 0.0211(11) 0.0210(11) -0.0049(9) 0.0062(10) -0.0077(10)
C23 0.0259(14) 0.0474(16) 0.0323(14) -0.0087(12) 0.0036(11) -0.0194(12)
C61 0.0245(13) 0.0255(12) 0.0313(13) -0.0082(10) 0.0037(10) -0.0077(10)
C5 0.0402(15) 0.0210(12) 0.0297(13) -0.0003(10) 0.0090(12) -0.0109(11)
C48 0.0464(17) 0.0241(13) 0.0431(16) -0.0124(12) 0.0026(13) -0.0046(12)
C57 0.0264(13) 0.0241(12) 0.0322(13) -0.0051(10) 0.0024(11) -0.0054(10)
C43 0.0318(14) 0.0264(13) 0.0352(14) -0.0125(11) 0.0085(11) -0.0132(11)
C53 0.0429(17) 0.0518(17) 0.0239(13) -0.0158(12) 0.0080(12) -0.0175(14)
C17 0.0454(17) 0.0320(14) 0.0275(13) -0.0068(11) -0.0048(12) -0.0157(12)
C52 0.0425(16) 0.0419(15) 0.0293(14) -0.0174(12) 0.0023(12) -0.0178(13)
C24 0.0273(13) 0.0298(13) 0.0262(13) -0.0017(10) 0.0033(10) -0.0100(11)
C56 0.0235(12) 0.0186(11) 0.0272(12) -0.0058(9) 0.0009(10) -0.0088(10)
C41 0.0303(15) 0.0534(17) 0.0443(16) -0.0225(14) 0.0094(12) -0.0232(14)
C33 0.0267(14) 0.0342(14) 0.0300(13) 0.0021(11) 0.0021(11) -0.0104(11)
C49 0.0344(14) 0.0249(12) 0.0269(13) -0.0063(10) 0.0014(11) -0.0084(11)
C42 0.0368(16) 0.0382(15) 0.0448(16) -0.0162(13) 0.0136(13) -0.0225(13)
C35 0.0376(15) 0.0239(12) 0.0324(14) 0.0001(11) 0.0133(12) -0.0098(11)
C58 0.0426(16) 0.0306(14) 0.0281(13) -0.0028(11) 0.0048(12) -0.0104(12)
C69 0.0296(14) 0.0249(12) 0.0317(13) -0.0028(10) -0.0011(11) -0.0111(11)
C60 0.0318(14) 0.0223(12) 0.0397(15) -0.0048(11) -0.0072(12) -0.0005(11)
C28 0.0538(19) 0.0375(15) 0.0272(14) -0.0142(12) 0.0113(13) -0.0058(14)
C59 0.0461(17) 0.0227(12) 0.0290(14) 0.0011(10) -0.0094(12) -0.0090(12)
C67 0.0253(13) 0.0373(14) 0.0297(13) -0.0089(11) 0.0033(11) -0.0118(11)
C21 0.0320(14) 0.0290(13) 0.0247(13) -0.0017(10) 0.0001(11) -0.0017(11)
C27 0.0365(15) 0.0332(14) 0.0258(13) -0.0090(11) 0.0084(11) -0.0084(12)
C63 0.0227(13) 0.0376(14) 0.0370(14) -0.0185(12) 0.0058(11) -0.0115(11)
C72 0.0454(17) 0.0251(13) 0.0487(17) -0.0163(12) 0.0067(13) -0.0126(12)
C12 0.0523(18) 0.0317(14) 0.0395(15) -0.0122(12) 0.0036(13) -0.0183(13)
C34 0.0384(16) 0.0334(14) 0.0314(14) 0.0099(12) 0.0016(12) -0.0077(12)
C70 0.0362(15) 0.0362(14) 0.0357(14) -0.0027(12) -0.0039(12) -0.0198(12)
C16 0.0598(19) 0.0296(14) 0.0278(14) -0.0145(11) 0.0032(13) -0.0128(13)
C64 0.0292(15) 0.0522(17) 0.0554(18) -0.0377(15) 0.0093(13) -0.0121(13)
C65 0.0311(16) 0.073(2) 0.0361(16) -0.0277(15) 0.0138(12) -0.0173(15)
C30 0.0502(18) 0.0292(14) 0.0319(14) -0.0084(11) -0.0112(13) -0.0105(13)
C29 0.075(2) 0.0315(14) 0.0228(13) -0.0121(11) -0.0026(14) -0.0121(15)
C73 0.0299(14) 0.0258(12) 0.0358(14) -0.0103(11) 0.0019(11) -0.0099(11)
C40 0.0270(14) 0.0428(15) 0.0363(15) -0.0101(12) -0.0007(11) -0.0110(12)
C22 0.0218(13) 0.0460(16) 0.0278(13) -0.0055(12) -0.0009(11) -0.0061(12)
C71 0.0503(18) 0.0354(15) 0.0410(16) -0.0144(12) 0.0052(13) -0.0264(14)
C54 0.0381(15) 0.0413(15) 0.0257(13) -0.0071(11) 0.0080(11) -0.0177(13)
C15 0.0477(18) 0.0328(14) 0.0345(15) -0.0159(12) 0.0102(13) -0.0027(13)
C4 0.0424(16) 0.0277(13) 0.0249(13) 0.0040(11) 0.0064(12) -0.0060(12)
C46 0.073(2) 0.0271(14) 0.0228(13) 0.0008(11) -0.0055(13) -0.0121(14)
C8 0.0346(15) 0.0495(16) 0.0346(15) -0.0187(13) 0.0024(12) -0.0168(13)
C11 0.0438(18) 0.0487(17) 0.0560(19) -0.0164(15) 0.0087(14) -0.0275(15)
C66 0.0302(15) 0.0591(18) 0.0287(14) -0.0106(13) 0.0101(11) -0.0170(13)
C47 0.061(2) 0.0216(13) 0.0370(15) -0.0021(11) -0.0112(14) -0.0046(13)
Cl1 0.0270(8) 0.0274(6) 0.0299(8) -0.0040(5) 0.0076(6) -0.0097(5)

loop_
_atom_type_symbol
_atom_type_description
_atom_type_scat_dispersion_real
_atom_type_scat_dispersion_imag
_atom_type_scat_source
C C 0.0033 0.0016 'International Tables Vol C Tables 4.2.6.8 and 6.1.1.4'
H H 0.0000 0.0000 'International Tables Vol C Tables 4.2.6.8 and 6.1.1.4'
N N 0.0061 0.0033 'International Tables Vol C Tables 4.2.6.8 and 6.1.1.4'
Si Si 0.0817 0.0704 'International Tables Vol C Tables 4.2.6.8 and 6.1.1.4'
P P 0.1023 0.0942 'International Tables Vol C Tables 4.2.6.8 and 6.1.1.4'
Cl Cl 0.1484 0.1585 'International Tables Vol C Tables 4.2.6.8 and 6.1.1.4'
Ni Ni 0.3393 1.1124 'International Tables Vol C Tables 4.2.6.8 and 6.1.1.4'
Ge Ge 0.1547 1.8001 'International Tables Vol C Tables 4.2.6.8 and 6.1.1.4'
Br Br -0.2901 2.4595 'International Tables Vol C Tables 4.2.6.8 and 6.1.1.4'

loop_
_geom_angle_atom_site_label_1
_geom_angle_atom_site_label_2
_geom_angle_atom_site_label_3
_geom_angle
_geom_angle_site_symmetry_1
_geom_angle_site_symmetry_3
_geom_angle_publ_flag
N1 Ge1 Ni1 131.96(6) . . ?
N1 Ge1 Br1 97.75(13) . . ?
Ni1 Ge1 Br1 130.29(12) . . ?
N1 Ge1 Cl1 98.62(8) . . ?
Ni1 Ge1 Cl1 129.03(6) . . ?
Ge1 Ni1 P3 105.72(4) . . ?
Ge1 Ni1 P1 97.31(4) . . ?
P3 Ni1 P1 125.79(3) . . ?
Ge1 Ni1 P2 109.51(3) . . ?
P3 Ni1 P2 107.56(4) . . ?
P1 Ni1 P2 109.70(3) . . ?
C26 P1 C25 102.13(11) . . ?
C26 P1 C32 97.86(10) . . ?
C25 P1 C32 100.66(10) . . ?
C26 P1 Ni1 121.74(8) . . ?
C25 P1 Ni1 112.55(8) . . ?
C32 P1 Ni1 118.59(8) . . ?
C50 P2 C38 97.99(10) . . ?
C50 P2 C44 102.85(11) . . ?
C38 P2 C44 102.43(11) . . ?
C50 P2 Ni1 120.28(8) . . ?
C38 P2 Ni1 115.03(8) . . ?
C44 P2 Ni1 115.41(8) . . ?
N1 Si1 C13 113.37(10) . . ?
N1 Si1 C19 111.15(10) . . ?
C13 Si1 C19 105.26(11) . . ?
N1 Si1 C25 109.80(10) . . ?
C13 Si1 C25 109.82(10) . . ?
C19 Si1 C25 107.19(10) . . ?
C62 P3 C56 104.17(11) . . ?
C62 P3 C68 100.30(11) . . ?
C56 P3 C68 98.82(10) . . ?
C62 P3 Ni1 111.64(8) . . ?
C56 P3 Ni1 118.20(8) . . ?
C68 P3 Ni1 120.99(8) . . ?
C1 N1 Si1 121.01(15) . . ?
C1 N1 Ge1 118.64(15) . . ?
Si1 N1 Ge1 119.65(10) . . ?
C37 C32 C33 117.8(2) . . ?
C37 C32 P1 123.60(17) . . ?
C33 C32 P1 118.58(18) . . ?
C17 C18 C13 121.3(2) . . ?
C2 C1 C6 120.99(19) . . ?
C2 C1 N1 118.89(18) . . ?
C6 C1 N1 119.96(19) . . ?
C55 C50 C51 118.8(2) . . ?
C55 C50 P2 119.98(17) . . ?
C51 C50 P2 121.19(17) . . ?
P1 C25 Si1 123.27(12) . . ?
C24 C19 C20 116.8(2) . . ?
C24 C19 Si1 123.65(17) . . ?
C20 C19 Si1 119.55(17) . . ?
C54 C55 C50 120.6(2) . . ?
C3 C2 C1 118.3(2) . . ?
C3 C2 C7 118.5(2) . . ?
C1 C2 C7 123.15(19) . . ?
C63 C62 C67 118.8(2) . . ?
C63 C62 P3 121.23(18) . . ?
C67 C62 P3 118.94(19) . . ?
C6 C10 C12 111.2(2) . . ?
C6 C10 C11 112.7(2) . . ?
C12 C10 C11 109.8(2) . . ?
C45 C44 C49 118.4(2) . . ?
C45 C44 P2 117.12(19) . . ?
C49 C44 P2 124.35(18) . . ?
C15 C14 C13 121.0(2) . . ?
C73 C68 C69 118.0(2) . . ?
C73 C68 P3 120.78(18) . . ?
C69 C68 P3 121.19(18) . . ?
C43 C38 C39 118.6(2) . . ?
C43 C38 P2 125.10(19) . . ?
C39 C38 P2 116.32(16) . . ?
C31 C26 C27 118.8(2) . . ?
C31 C26 P1 120.64(19) . . ?
C27 C26 P1 120.59(19) . . ?
C2 C7 C8 112.6(2) . . ?
C2 C7 C9 110.4(2) . . ?
C8 C7 C9 110.5(2) . . ?
C52 C51 C50 120.2(2) . . ?
C14 C13 C18 117.3(2) . . ?
C14 C13 Si1 120.42(18) . . ?
C18 C13 Si1 122.19(18) . . ?
C21 C20 C19 121.7(2) . . ?
C5 C6 C1 118.0(2) . . ?
C5 C6 C10 118.8(2) . . ?
C1 C6 C10 123.20(19) . . ?
C4 C3 C2 121.1(2) . . ?
C26 C31 C30 121.0(2) . . ?
C46 C45 C44 120.8(2) . . ?
C40 C39 C38 121.1(2) . . ?
C35 C36 C37 120.5(2) . . ?
C32 C37 C36 121.2(2) . . ?
C22 C23 C24 120.0(2) . . ?
C60 C61 C56 120.7(2) . . ?
C4 C5 C6 121.3(2) . . ?
C47 C48 C49 120.3(3) . . ?
C58 C57 C56 121.2(2) . . ?
C38 C43 C42 120.3(2) . . ?
C54 C53 C52 120.1(2) . . ?
C18 C17 C16 120.0(2) . . ?
C51 C52 C53 120.0(2) . . ?
C23 C24 C19 121.8(2) . . ?
C57 C56 C61 118.1(2) . . ?
C57 C56 P3 116.51(18) . . ?
C61 C56 P3 125.37(18) . . ?
C42 C41 C40 119.6(2) . . ?
C34 C33 C32 121.0(2) . . ?
C48 C49 C44 120.5(2) . . ?
C41 C42 C43 120.7(2) . . ?
C36 C35 C34 119.7(2) . . ?
C57 C58 C59 120.0(2) . . ?
C70 C69 C68 121.1(2) . . ?
C59 C60 C61 120.3(2) . . ?
C27 C28 C29 120.3(3) . . ?
C60 C59 C58 119.7(2) . . ?
C66 C67 C62 120.6(2) . . ?
C20 C21 C22 120.2(2) . . ?
C28 C27 C26 120.2(3) . . ?
C64 C63 C62 120.2(2) . . ?
C71 C72 C73 119.9(2) . . ?
C33 C34 C35 119.8(2) . . ?
C71 C70 C69 120.2(2) . . ?
C15 C16 C17 119.5(2) . . ?
C63 C64 C65 120.3(3) . . ?
C66 C65 C64 120.2(3) . . ?
C29 C30 C31 119.4(3) . . ?
C30 C29 C28 120.3(2) . . ?
C68 C73 C72 120.8(2) . . ?
C39 C40 C41 119.8(2) . . ?
C23 C22 C21 119.5(2) . . ?
C70 C71 C72 119.9(2) . . ?
C53 C54 C55 120.2(2) . . ?
C16 C15 C14 120.8(3) . . ?
C5 C4 C3 120.3(2) . . ?
C47 C46 C45 120.6(2) . . ?
C65 C66 C67 119.9(3) . . ?
C46 C47 C48 119.5(2) . . ?

loop_
_geom_bond_atom_site_label_1
_geom_bond_atom_site_label_2
_geom_bond_distance
_geom_bond_site_symmetry_2
_geom_bond_publ_flag
Ge1 N1 1.869(2) . ?
Ge1 Ni1 2.1916(10) . ?
Ge1 Br1 2.286(4) . ?
Ge1 Cl1 2.306(2) . ?
Ni1 P3 2.2030(8) . ?
Ni1 P1 2.2044(10) . ?
Ni1 P2 2.2054(8) . ?
P1 C26 1.843(2) . ?
P1 C25 1.851(2) . ?
P1 C32 1.860(2) . ?
P2 C50 1.838(2) . ?
P2 C38 1.847(2) . ?
P2 C44 1.848(2) . ?
Si1 N1 1.748(2) . ?
Si1 C13 1.889(2) . ?
Si1 C19 1.890(2) . ?
Si1 C25 1.892(2) . ?
P3 C62 1.835(2) . ?
P3 C56 1.854(2) . ?
P3 C68 1.864(2) . ?
N1 C1 1.460(3) . ?
C32 C37 1.390(3) . ?
C32 C33 1.402(3) . ?
C18 C17 1.385(3) . ?
C18 C13 1.409(3) . ?
C1 C2 1.411(3) . ?
C1 C6 1.419(3) . ?
C50 C55 1.392(3) . ?
C50 C51 1.403(3) . ?
C19 C24 1.403(3) . ?
C19 C20 1.409(3) . ?
C55 C54 1.386(3) . ?
C2 C3 1.390(3) . ?
C2 C7 1.526(3) . ?
C62 C63 1.401(3) . ?
C62 C67 1.404(3) . ?
C10 C6 1.515(3) . ?
C10 C12 1.528(4) . ?
C10 C11 1.534(3) . ?
C44 C45 1.391(3) . ?
C44 C49 1.397(3) . ?
C14 C15 1.386(4) . ?
C14 C13 1.396(3) . ?
C68 C73 1.392(3) . ?
C68 C69 1.397(3) . ?
C38 C43 1.393(3) . ?
C38 C39 1.399(3) . ?
C26 C31 1.390(3) . ?
C26 C27 1.403(3) . ?
C7 C8 1.528(3) . ?
C7 C9 1.535(3) . ?
C51 C52 1.386(3) . ?
C20 C21 1.386(3) . ?
C6 C5 1.396(3) . ?
C3 C4 1.389(3) . ?
C31 C30 1.399(3) . ?
C45 C46 1.385(4) . ?
C39 C40 1.390(3) . ?
C36 C35 1.368(4) . ?
C36 C37 1.396(3) . ?
C23 C22 1.389(4) . ?
C23 C24 1.392(3) . ?
C61 C60 1.389(3) . ?
C61 C56 1.394(3) . ?
C5 C4 1.374(4) . ?
C48 C47 1.384(4) . ?
C48 C49 1.393(3) . ?
C57 C58 1.383(3) . ?
C57 C56 1.393(3) . ?
C43 C42 1.396(3) . ?
C53 C54 1.377(4) . ?
C53 C52 1.391(4) . ?
C17 C16 1.386(4) . ?
C41 C42 1.382(4) . ?
C41 C40 1.394(4) . ?
C33 C34 1.394(3) . ?
C35 C34 1.396(4) . ?
C58 C59 1.384(4) . ?
C69 C70 1.393(3) . ?
C60 C59 1.379(4) . ?
C28 C27 1.381(4) . ?
C28 C29 1.397(4) . ?
C67 C66 1.390(4) . ?
C21 C22 1.390(3) . ?
C63 C64 1.387(4) . ?
C72 C71 1.386(4) . ?
C72 C73 1.403(3) . ?
C70 C71 1.374(4) . ?
C16 C15 1.379(4) . ?
C64 C65 1.392(4) . ?
C65 C66 1.383(4) . ?
C30 C29 1.373(4) . ?
C46 C47 1.379(4) . ?
